data_7717635
loop_
_publ_author_name
'Chuang, Po-Min'
'Li, Rong-Pei'
'Wu, Jing-Yun'

_publ_section_title
;
 Structural transformation from a 3D hydrophilic pillared-layered
 framework to 2D hydrophobic MOF nanosheets through the ligand replacement
 exfoliation
;
_journal_name_full 'Dalton Transactions'
_journal_paper_doi 10.1039/D3DT04379G
_journal_year 2025
_chemical_formula_moiety 'C32 H20 N6 O8 S Zn2'
_chemical_formula_sum 'C32 H20 N6 O8 S Zn2'
_chemical_formula_weight 779.34
_space_group_crystal_system monoclinic
_space_group_IT_number 12
_space_group_name_Hall '-C 2y'
_space_group_name_H-M_alt 'C 1 2/m 1'
_atom_sites_solution_hydrogens mixed
_audit_creation_method SHELXL-2014/7
_audit_update_record
;
2024-11-15 deposited with the CCDC.	2024-11-20 downloaded from the CCDC.
;
_cell_angle_alpha 90
_cell_angle_beta 90.131(3)
_cell_angle_gamma 90
_cell_formula_units_Z 4
_cell_length_a 14.7876(9)
_cell_length_b 16.0688(9)
_cell_length_c 18.3696(12)
_cell_measurement_reflns_used 6779
_cell_measurement_temperature 100(2)
_cell_measurement_theta_max 68.31
_cell_measurement_theta_min 4.06
_cell_volume 4365.0(5)
_computing_cell_refinement 'SAINT V8.40A (Bruker Nano, Inc., 2019)'
_computing_data_collection 'Bruker Instrument Service v2012.12.0.3'
_computing_data_reduction 'SAINT V8.40A (Bruker Nano, Inc., 2019)'
_computing_molecular_graphics 'Bruker SHELXTL'
_computing_publication_material 'Bruker SHELXTL'
_computing_structure_refinement 'SHELXL-2014/7 (Sheldrick, 2014)'
_computing_structure_solution 'SHELXS-97 (Sheldrick, 1990)'
_diffrn_ambient_temperature 100(2)
_diffrn_measured_fraction_theta_full 0.940
_diffrn_measured_fraction_theta_max 0.938
_diffrn_measurement_device_type 'Bruker D8 Venture PhotonIII'
_diffrn_measurement_method 'phi and omega scans'
_diffrn_radiation_type CuK\a
_diffrn_radiation_wavelength 1.54178
_diffrn_reflns_av_R_equivalents 0.0757
_diffrn_reflns_av_unetI/netI 0.0801
_diffrn_reflns_Laue_measured_fraction_full 0.940
_diffrn_reflns_Laue_measured_fraction_max 0.938
_diffrn_reflns_limit_h_max 17
_diffrn_reflns_limit_h_min -17
_diffrn_reflns_limit_k_max 15
_diffrn_reflns_limit_k_min -19
_diffrn_reflns_limit_l_max 22
_diffrn_reflns_limit_l_min -21
_diffrn_reflns_number 11379
_diffrn_reflns_point_group_measured_fraction_full 0.940
_diffrn_reflns_point_group_measured_fraction_max 0.938
_diffrn_reflns_theta_full 67.679
_diffrn_reflns_theta_max 68.341
_diffrn_reflns_theta_min 2.405
_exptl_absorpt_coefficient_mu 2.191
_exptl_absorpt_correction_T_max 0.9705
_exptl_absorpt_correction_T_min 0.6370
_exptl_absorpt_correction_type multi-scan
_exptl_absorpt_process_details 'Bruker SADABS, 1996'
_exptl_crystal_colour yellow
_exptl_crystal_density_diffrn 1.186
_exptl_crystal_density_meas ?
_exptl_crystal_density_method 'not measured'
_exptl_crystal_description plate
_exptl_crystal_F_000 1576
_exptl_crystal_size_max 0.058
_exptl_crystal_size_mid 0.043
_exptl_crystal_size_min 0.032
_refine_diff_density_max 1.266
_refine_diff_density_min -0.893
_refine_diff_density_rms 0.185
_refine_ls_extinction_method none
_refine_ls_goodness_of_fit_ref 1.110
_refine_ls_hydrogen_treatment mixed
_refine_ls_matrix_type full
_refine_ls_number_parameters 447
_refine_ls_number_reflns 3914
_refine_ls_number_restraints 441
_refine_ls_restrained_S_all 1.051
_refine_ls_R_factor_all 0.0883
_refine_ls_R_factor_gt 0.0803
_refine_ls_shift/su_max 0.002
_refine_ls_shift/su_mean 0.000
_refine_ls_structure_factor_coef Fsqd
_refine_ls_weighting_details 'w=1/[\s^2^(Fo^2^)+(0.1875P)^2^+12.9818P] where P=(Fo^2^+2Fc^2^)/3'
_refine_ls_weighting_scheme calc
_refine_ls_wR_factor_gt 0.2571
_refine_ls_wR_factor_ref 0.2676
_reflns_Friedel_coverage 0.000
_reflns_number_gt 3287
_reflns_number_total 3914
_reflns_threshold_expression 'I > 2\s(I)'
_cod_data_source_file d3dt04379g2.cif
_cod_data_source_block cpd1
_cod_depositor_comments
;
The following automatic conversions were performed:

data item '_exptl_crystal_density_meas' value 'none' was changed to
'?' -- the value is perceived as not measured.

Automatic conversion script
Id: cif_fix_values 8170 2020-07-09 18:12:32Z antanas 
;
_cod_original_sg_symbol_H-M 'C 2/m'
_cod_database_code 7717635
_shelx_shelxl_version_number 2014/7
_shelx_space_group_comment
;
The symmetry employed for this shelxl refinement is uniquely defined
by the following loop, which should always be used as a source of
symmetry information in preference to the above space-group names.
They are only intended as comments.
;

loop_
_space_group_symop_operation_xyz
'x, y, z'
'-x, y, -z'
'x+1/2, y+1/2, z'
'-x+1/2, y+1/2, -z'
'-x, -y, -z'
'x, -y, z'
'-x+1/2, -y+1/2, -z'
'x+1/2, -y+1/2, z'

loop_
_atom_site_label
_atom_site_type_symbol
_atom_site_fract_x
_atom_site_fract_y
_atom_site_fract_z
_atom_site_U_iso_or_equiv
_atom_site_adp_type
_atom_site_occupancy
_atom_site_site_symmetry_order
_atom_site_calc_flag
_atom_site_refinement_flags_posn
_atom_site_refinement_flags_adp
_atom_site_refinement_flags_occupancy
_atom_site_disorder_assembly
_atom_site_disorder_group
C1 C 0.2440(4) 0.5848(4) -0.2871(3) 0.028(2) Uani 0.5 1 d G . P A -1
C2 C 0.2443(4) 0.5845(4) -0.2108(3) 0.027(2) Uani 0.5 1 d G . P A -1
C3 C 0.1853(4) 0.5320(4) -0.1727(3) 0.023(2) Uani 0.5 1 d G . P A -1
C4 C 0.1260(4) 0.4797(3) -0.2110(3) 0.022(3) Uani 0.5 1 d G . P A -1
H4 H 0.0861 0.4441 -0.1852 0.026 Uiso 0.5 1 calc R U P A -1
C5 C 0.1258(4) 0.4799(3) -0.2873(3) 0.020(3) Uani 0.5 1 d G . P A -1
H5 H 0.0856 0.4445 -0.3132 0.024 Uiso 0.5 1 calc R U P A -1
C6 C 0.1847(4) 0.5325(4) -0.3253(3) 0.024(2) Uani 0.5 1 d G . P A -1
C7A C 0.2604(15) 0.5213(14) 0.0253(13) 0.040(6) Uani 0.25 1 d . U P A -1
H7A H 0.3138 0.5246 0.0540 0.048 Uiso 0.25 1 calc R U P A -1
C8A C 0.2656(14) 0.5300(14) -0.0482(12) 0.035(4) Uani 0.25 1 d . U P A -1
H8A H 0.3229 0.5352 -0.0710 0.042 Uiso 0.25 1 calc R U P A -1
C9A C 0.190(4) 0.531(5) -0.089(4) 0.025(7) Uani 0.25 1 d . U P A -1
C10A C 0.1035(13) 0.5183(11) -0.0486(11) 0.025(5) Uani 0.25 1 d . U P A -1
H10A H 0.0472 0.5148 -0.0735 0.031 Uiso 0.25 1 calc R U P A -1
C11A C 0.1085(12) 0.512(2) 0.0254(10) 0.026(7) Uani 0.25 1 d . U P A -1
H11A H 0.0531 0.5107 0.0514 0.031 Uiso 0.25 1 calc R U P A -1
C12A C 0.1086(12) 0.512(2) -0.5233(10) 0.019(6) Uani 0.25 1 d . U P A -1
H12A H 0.0533 0.5073 -0.5493 0.023 Uiso 0.25 1 calc R U P A -1
C13A C 0.1050(12) 0.5172(10) -0.4470(10) 0.017(5) Uani 0.25 1 d . U P A -1
H13A H 0.0486 0.5115 -0.4229 0.021 Uiso 0.25 1 calc R U P A -1
C14A C 0.185(3) 0.5314(19) -0.405(2) 0.024(7) Uiso 0.25 1 d . U P A -1
C15A C 0.2660(13) 0.5322(13) -0.4503(11) 0.029(4) Uani 0.25 1 d . U P A -1
H15A H 0.3229 0.5391 -0.4271 0.035 Uiso 0.25 1 calc R U P A -1
C16A C 0.2640(13) 0.5234(12) -0.5242(11) 0.030(5) Uani 0.25 1 d . U P A -1
H16A H 0.3177 0.5246 -0.5524 0.037 Uiso 0.25 1 calc R U P A -1
C17 C -0.0027(5) 0.3149(5) 0.2505(4) 0.052(2) Uani 1 1 d . . . . .
C18 C -0.0334(5) 0.2815(5) 0.1844(4) 0.0526(19) Uani 1 1 d D . . . .
H18 H -0.0116 0.3028 0.1394 0.063 Uiso 0.68 1 calc R U P B -4
C19 C -0.0961(5) 0.2171(5) 0.1852(4) 0.054(2) Uani 1 1 d D . . . .
H19 H -0.1181 0.1952 0.1405 0.065 Uiso 0.68 1 calc R U P C -3
C20 C -0.1270(5) 0.1842(5) 0.2506(4) 0.0488(18) Uani 1 1 d . . . . .
C21 C -0.0958(5) 0.2168(5) 0.3172(4) 0.053(2) Uani 1 1 d D U . . .
H21 H -0.1171 0.1949 0.3620 0.064 Uiso 0.82 1 calc R U P D -2
C22 C -0.0334(5) 0.2815(5) 0.3165(4) 0.0521(19) Uani 1 1 d D . . . .
H22 H -0.0113 0.3033 0.3612 0.063 Uiso 0.82 1 calc R U P E -1
C23 C 0.0646(4) 0.3848(4) 0.2507(4) 0.0418(15) Uani 1 1 d . . . . .
C24 C -0.1941(4) 0.1143(4) 0.2511(3) 0.0364(14) Uani 1 1 d . . . . .
N1 N 0.3038(7) 0.6407(7) -0.3165(5) 0.040(2) Uani 0.5 1 d . . P A -1
N2 N 0.3025(7) 0.6406(7) -0.1810(5) 0.040(2) Uani 0.5 1 d . . P A -1
N3A N 0.175(3) 0.507(9) 0.060(2) 0.029(8) Uani 0.25 1 d . U P A -1
N4A N 0.177(3) 0.512(3) -0.5569(15) 0.018(6) Uani 0.25 1 d . U P A -1
N5A N -0.0102(12) 0.3086(12) 0.1170(10) 0.049(5) Uani 0.32 1 d D . P F 1
N5B N -0.0025(12) 0.3051(11) 0.3848(9) 0.046(4) Uani 0.32 1 d D . P G 2
N5C N -0.125(2) 0.192(2) 0.1129(17) 0.053(9) Uani 0.18 1 d D . P H 3
N5D N -0.126(2) 0.195(2) 0.3895(17) 0.054(9) Uani 0.18 1 d D U P I 4
O1 O 0.0893(3) 0.4115(3) 0.1903(3) 0.0584(15) Uani 1 1 d . . . . .
O2 O 0.0898(3) 0.4113(3) 0.3111(3) 0.0559(14) Uani 1 1 d . . . . .
O3 O -0.2203(4) 0.0875(3) 0.1910(3) 0.0572(15) Uani 1 1 d . . . . .
O4 O -0.2197(4) 0.0874(3) 0.3109(3) 0.0548(14) Uani 1 1 d . . . . .
S1 S 0.3505(3) 0.6848(2) -0.24865(17) 0.0548(10) Uani 0.5 1 d . . P . .
Zn1 Zn 0.18402(5) 0.5000 0.17150(4) 0.0140(3) Uani 1 2 d S T P . .
Zn2 Zn 0.18443(5) 0.5000 0.33019(4) 0.0140(3) Uani 1 2 d S T P A .
C7B C 0.1967(16) 0.4161(15) 0.0281(11) 0.023(4) Uani 0.25 1 d . U P A -2
H7B H 0.2043 0.3677 0.0571 0.028 Uiso 0.25 1 calc R U P A -2
C8B C 0.1967(17) 0.4054(16) -0.0463(12) 0.030(5) Uani 0.25 1 d . U P A -2
H8B H 0.2071 0.3521 -0.0670 0.036 Uiso 0.25 1 calc R U P A -2
C9B C 0.181(3) 0.477(5) -0.092(3) 0.019(6) Uani 0.25 1 d . U P A -2
C10B C 0.171(2) 0.5539(18) -0.0534(15) 0.031(5) Uani 0.25 1 d . U P A -2
H10B H 0.1649 0.6042 -0.0802 0.037 Uiso 0.25 1 calc R U P A -2
C11B C 0.1709(16) 0.5568(17) 0.0218(13) 0.024(5) Uiso 0.25 1 d . U P A -2
H11B H 0.1594 0.6079 0.0461 0.029 Uiso 0.25 1 calc R U P A -2
C12B C 0.1656(19) 0.4469(16) -0.5173(9) 0.029(5) Uani 0.25 1 d D U P J -2
H12B H 0.1459 0.3966 -0.5394 0.035 Uiso 0.25 1 calc R U P J -2
C13B C 0.1683(17) 0.4490(11) -0.4439(9) 0.027(4) Uani 0.25 1 d D U P J -2
H13B H 0.1591 0.3997 -0.4164 0.033 Uiso 0.25 1 calc R U P J -2
C14B C 0.184(2) 0.5221(10) -0.4102(15) 0.016(7) Uiso 0.25 1 d D U P J -2
C15B C 0.1971(15) 0.5899(14) -0.4524(9) 0.026(4) Uani 0.25 1 d D U P J -2
H15B H 0.2074 0.6427 -0.4308 0.032 Uiso 0.25 1 calc R U P J -2
C16B C 0.1955(17) 0.5818(15) -0.5256(9) 0.025(4) Uani 0.25 1 d D U P J -2
H16B H 0.1999 0.6312 -0.5537 0.031 Uiso 0.25 1 calc R U P J -2
N3B N 0.187(2) 0.485(3) 0.0619(19) 0.006(6) Uiso 0.25 1 d . . P A -2
N4B N 0.188(3) 0.5096(15) -0.5618(15) 0.019(5) Uani 0.25 1 d D U P J -2
H5A1 H 0.005(7) 0.271(2) 0.086(2) 0.022 Uiso 0.32 1 d D U P K 1
H5A2 H 0.030(6) 0.347(5) 0.1152(14) 0.022 Uiso 0.32 1 d D U P L 1
H5B1 H -0.045(2) 0.319(7) 0.414(2) 0.022 Uiso 0.32 1 d D U P M 2
H5B2 H 0.035(6) 0.346(5) 0.3834(15) 0.022 Uiso 0.32 1 d D U P N 2
H5C1 H -0.125(13) 0.235(3) 0.086(3) 0.022 Uiso 0.18 1 d D U P O 3
H5C2 H -0.084(8) 0.159(9) 0.096(4) 0.022 Uiso 0.18 1 d D U P P 3
H5D1 H -0.128(12) 0.240(4) 0.415(3) 0.022 Uiso 0.18 1 d D U P Q 4
H5D2 H -0.180(5) 0.176(11) 0.387(2) 0.022 Uiso 0.18 1 d D U P R 4

loop_
_atom_site_aniso_label
_atom_site_aniso_U_11
_atom_site_aniso_U_22
_atom_site_aniso_U_33
_atom_site_aniso_U_23
_atom_site_aniso_U_13
_atom_site_aniso_U_12
C1 0.030(5) 0.037(5) 0.018(5) 0.007(4) 0.002(4) -0.006(4)
C2 0.031(5) 0.034(5) 0.015(5) -0.001(4) -0.001(4) -0.002(4)
C3 0.020(5) 0.029(5) 0.020(5) 0.001(3) 0.001(4) 0.000(3)
C4 0.023(4) 0.024(8) 0.019(4) 0.001(3) -0.002(3) -0.003(3)
C5 0.019(4) 0.027(8) 0.013(4) 0.000(3) 0.003(3) -0.001(3)
C6 0.020(5) 0.028(4) 0.025(5) 0.002(4) -0.006(4) 0.001(3)
C7A 0.032(7) 0.062(17) 0.026(8) 0.004(8) -0.007(7) -0.002(8)
C8A 0.023(7) 0.061(12) 0.021(7) -0.003(8) 0.005(6) 0.002(7)
C9A 0.025(11) 0.033(18) 0.018(10) 0.003(14) 0.007(7) 0.010(15)
C10A 0.021(6) 0.034(16) 0.022(6) 0.004(7) 0.003(6) 0.007(7)
C11A 0.028(6) 0.03(2) 0.022(6) 0.009(9) 0.004(5) 0.007(9)
C12A 0.025(6) 0.016(17) 0.016(6) -0.005(7) -0.001(5) -0.005(8)
C13A 0.018(6) 0.022(14) 0.012(6) 0.001(6) 0.008(5) 0.003(6)
C15A 0.021(8) 0.047(9) 0.019(7) 0.005(7) -0.003(7) -0.007(7)
C16A 0.023(6) 0.046(13) 0.022(7) 0.003(7) 0.003(6) 0.001(7)
C17 0.060(4) 0.056(4) 0.041(4) 0.012(3) -0.019(3) -0.044(3)
C18 0.065(4) 0.066(4) 0.027(3) 0.011(3) -0.007(3) -0.045(4)
C19 0.066(4) 0.068(4) 0.029(3) 0.012(3) -0.014(3) -0.048(4)
C20 0.056(4) 0.058(4) 0.033(3) 0.010(3) -0.013(3) -0.039(3)
C21 0.067(4) 0.068(4) 0.026(3) 0.011(3) -0.010(3) -0.046(4)
C22 0.063(4) 0.062(4) 0.031(3) 0.007(3) -0.011(3) -0.043(4)
C23 0.041(3) 0.041(3) 0.044(4) 0.013(3) -0.011(3) -0.025(3)
C24 0.040(3) 0.038(3) 0.031(3) 0.006(2) -0.009(3) -0.022(2)
N1 0.043(5) 0.058(6) 0.019(4) 0.004(4) 0.007(4) -0.024(5)
N2 0.041(5) 0.055(6) 0.024(5) -0.001(4) -0.008(4) -0.021(4)
N3A 0.034(11) 0.03(2) 0.023(9) 0.000(13) -0.002(7) -0.001(19)
N4A 0.027(11) 0.018(17) 0.009(7) -0.001(8) 0.002(5) 0.007(10)
N5A 0.055(10) 0.061(11) 0.032(9) 0.014(8) -0.003(8) -0.037(9)
N5B 0.052(10) 0.059(10) 0.027(9) -0.003(7) -0.008(7) -0.031(8)
N5C 0.052(17) 0.08(2) 0.031(16) 0.006(15) -0.006(13) -0.051(16)
N5D 0.058(17) 0.068(19) 0.035(12) 0.006(14) 0.011(13) -0.050(16)
O1 0.067(3) 0.060(3) 0.049(3) 0.011(2) -0.009(2) -0.049(3)
O2 0.067(3) 0.056(3) 0.045(3) 0.007(2) -0.017(2) -0.044(2)
O3 0.072(3) 0.068(3) 0.031(2) 0.007(2) -0.006(2) -0.054(3)
O4 0.070(3) 0.062(3) 0.033(2) 0.004(2) -0.001(2) -0.051(3)
S1 0.064(2) 0.074(2) 0.0263(15) 0.0013(14) -0.0025(14) -0.0455(18)
Zn1 0.0170(5) 0.0133(5) 0.0119(5) 0.000 -0.0006(3) 0.000
Zn2 0.0170(5) 0.0135(5) 0.0116(5) 0.000 0.0002(3) 0.000
C7B 0.032(10) 0.023(9) 0.015(8) -0.002(7) -0.002(8) 0.011(9)
C8B 0.053(12) 0.020(10) 0.018(8) -0.003(8) -0.003(9) 0.003(9)
C9B 0.015(11) 0.033(14) 0.010(9) -0.001(8) -0.004(8) 0.016(10)
C10B 0.050(12) 0.024(10) 0.017(10) 0.007(9) 0.009(10) 0.011(10)
C12B 0.036(12) 0.029(12) 0.023(8) -0.005(9) 0.006(9) -0.011(9)
C13B 0.046(11) 0.006(9) 0.030(8) -0.005(7) 0.002(8) -0.003(8)
C15B 0.041(10) 0.023(10) 0.015(7) 0.003(7) 0.002(7) 0.003(8)
C16B 0.032(11) 0.026(9) 0.018(8) -0.005(7) 0.002(8) -0.001(8)
N4B 0.008(9) 0.024(13) 0.024(8) -0.004(7) 0.003(7) -0.006(12)

loop_
_atom_type_symbol
_atom_type_description
_atom_type_scat_dispersion_real
_atom_type_scat_dispersion_imag
_atom_type_scat_source
C C 0.0181 0.0091 'International Tables Vol C Tables 4.2.6.8 and 6.1.1.4'
H H 0.0000 0.0000 'International Tables Vol C Tables 4.2.6.8 and 6.1.1.4'
N N 0.0311 0.0180 'International Tables Vol C Tables 4.2.6.8 and 6.1.1.4'
O O 0.0492 0.0322 'International Tables Vol C Tables 4.2.6.8 and 6.1.1.4'
S S 0.3331 0.5567 'International Tables Vol C Tables 4.2.6.8 and 6.1.1.4'
Zn Zn -1.5491 0.6778 'International Tables Vol C Tables 4.2.6.8 and 6.1.1.4'

loop_
_geom_angle_atom_site_label_1
_geom_angle_atom_site_label_2
_geom_angle_atom_site_label_3
_geom_angle
_geom_angle_site_symmetry_1
_geom_angle_site_symmetry_3
_geom_angle_publ_flag
N1 C1 C2 113.3(5) . . ?
N1 C1 C6 126.7(5) . . ?
C2 C1 C6 120.0 . . ?
N2 C2 C3 126.3(6) . . ?
N2 C2 C1 113.6(6) . . ?
C3 C2 C1 120.0 . . ?
C4 C3 C2 120.0 . . ?
C4 C3 C9A 121(2) . . ?
C2 C3 C9A 119(2) . . ?
C5 C4 C3 120.0 . . ?
C4 C5 C6 120.0 . . ?
C5 C6 C1 120.0 . . ?
C5 C6 C14A 119.7(13) . . ?
C1 C6 C14A 120.3(13) . . ?
C8A C7A N3A 120(2) . . ?
C9A C8A C7A 120(4) . . ?
C8A C9A C10A 116(5) . . ?
C8A C9A C3 126(5) . . ?
C10A C9A C3 117(4) . . ?
C11A C10A C9A 117(3) . . ?
N3A C11A C10A 126(3) . . ?
N4A C12A C13A 124(2) . . ?
C12A C13A C14A 121(2) . . ?
C13A C14A C15A 112(3) . . ?
C13A C14A C6 122(3) . . ?
C15A C14A C6 125(3) . . ?
C16A C15A C14A 123(2) . . ?
C15A C16A N4A 117(2) . . ?
C22 C17 C18 119.8(6) . . ?
C22 C17 C23 120.1(6) . . ?
C18 C17 C23 120.1(6) . . ?
N5A C18 C19 114.8(9) . . ?
N5A C18 C17 125.8(9) . . ?
C19 C18 C17 119.3(6) . . ?
C18 C19 C20 120.9(6) . . ?
C18 C19 N5C 113.0(12) . . ?
C20 C19 N5C 126.1(12) . . ?
C19 C20 C21 120.1(6) . . ?
C19 C20 C24 120.6(6) . . ?
C21 C20 C24 119.3(6) . . ?
C22 C21 C20 119.1(6) . . ?
C22 C21 N5D 113.3(12) . . ?
C20 C21 N5D 127.4(13) . . ?
N5B C22 C21 114.4(9) . . ?
N5B C22 C17 124.8(9) . . ?
C21 C22 C17 120.7(6) . . ?
O1 C23 O2 126.0(5) . . ?
O1 C23 C17 116.9(6) . . ?
O2 C23 C17 117.0(6) . . ?
O4 C24 O3 124.8(5) . . ?
O4 C24 C20 118.0(5) . . ?
O3 C24 C20 117.2(5) . . ?
C1 N1 S1 105.2(6) . . ?
C2 N2 S1 105.3(6) . . ?
C11A N3A C7A 120(4) . . ?
C11A N3A Zn1 126(3) . . ?
C7A N3A Zn1 113(3) . . ?
C12A N4A C16A 123(3) . . ?
C23 O1 Zn1 126.8(4) . . ?
C23 O2 Zn2 126.8(4) . . ?
C24 O3 Zn1 127.6(4) . 3_445 ?
C24 O4 Zn2 127.7(4) . 3_445 ?
N1 S1 N2 102.6(5) . . ?
O1 Zn1 O1 89.1(4) 6_565 . ?
O1 Zn1 N3B 105.6(11) 6_565 . ?
O1 Zn1 N3B 96.2(12) . . ?
O1 Zn1 O3 88.0(3) 6_565 3 ?
O1 Zn1 O3 160.0(2) . 3 ?
N3B Zn1 O3 103.7(12) . 3 ?
O1 Zn1 O3 160.0(2) 6_565 8 ?
O1 Zn1 O3 88.0(3) . 8 ?
N3B Zn1 O3 94.4(11) . 8 ?
O3 Zn1 O3 87.9(4) 3 8 ?
O1 Zn1 N3A 95(3) 6_565 . ?
O1 Zn1 N3A 100(3) . . ?
O3 Zn1 N3A 100(3) 3 . ?
O3 Zn1 N3A 105(3) 8 . ?
O1 Zn1 Zn2 80.15(15) 6_565 . ?
O1 Zn1 Zn2 80.15(15) . . ?
N3B Zn1 Zn2 173.2(13) . . ?
O3 Zn1 Zn2 79.85(14) 3 . ?
O3 Zn1 Zn2 79.85(14) 8 . ?
N3A Zn1 Zn2 175(3) . . ?
O2 Zn2 O2 89.4(3) . 6_565 ?
O2 Zn2 O4 160.0(2) . 3 ?
O2 Zn2 O4 88.0(2) 6_565 3 ?
O2 Zn2 O4 88.0(2) . 8 ?
O2 Zn2 O4 160.0(2) 6_565 8 ?
O4 Zn2 O4 87.7(4) 3 8 ?
O2 Zn2 Zn1 80.06(15) . . ?
O2 Zn2 Zn1 80.06(15) 6_565 . ?
O4 Zn2 Zn1 79.92(14) 3 . ?
O4 Zn2 Zn1 79.92(14) 8 . ?
N3B C7B C8B 126(3) . . ?
C7B C8B C9B 119(3) . . ?
C8B C9B C10B 114(4) . . ?
C11B C10B C9B 122(3) . . ?
N3B C11B C10B 120(2) . . ?
N4B C12B C13B 126(2) . . ?
C14B C13B C12B 119(2) . . ?
C13B C14B C15B 118(3) . . ?
C16B C15B C14B 119(2) . . ?
N4B C16B C15B 125(3) . . ?
C7B N3B C11B 119(3) . . ?
C7B N3B Zn1 126(3) . . ?
C11B N3B Zn1 115(3) . . ?
C12B N4B C16B 112(3) . . ?

loop_
_geom_bond_atom_site_label_1
_geom_bond_atom_site_label_2
_geom_bond_distance
_geom_bond_site_symmetry_2
_geom_bond_publ_flag
C1 N1 1.372(11) . ?
C1 C2 1.402(4) . ?
C1 C6 1.402(4) . ?
C2 N2 1.360(11) . ?
C2 C3 1.402(4) . ?
C3 C4 1.402(4) . ?
C3 C9A 1.55(7) . ?
C4 C5 1.402(4) . ?
C5 C6 1.402(4) . ?
C6 C14A 1.47(4) . ?
C7A C8A 1.36(3) . ?
C7A N3A 1.43(5) . ?
C8A C9A 1.34(6) . ?
C9A C10A 1.49(7) . ?
C10A C11A 1.36(3) . ?
C11A N3A 1.17(5) . ?
C12A N4A 1.18(5) . ?
C12A C13A 1.40(2) . ?
C13A C14A 1.43(4) . ?
C14A C15A 1.45(4) . ?
C15A C16A 1.36(3) . ?
C16A N4A 1.43(5) . ?
C17 C22 1.402(10) . ?
C17 C18 1.403(9) . ?
C17 C23 1.500(7) . ?
C18 N5A 1.356(18) . ?
C18 C19 1.390(9) . ?
C19 C20 1.390(9) . ?
C19 N5C 1.45(3) . ?
C20 C21 1.407(9) . ?
C20 C24 1.499(7) . ?
C21 C22 1.391(9) . ?
C21 N5D 1.44(3) . ?
C22 N5B 1.388(17) . ?
C23 O1 1.245(8) . ?
C23 O2 1.245(8) . ?
C24 O4 1.239(7) . ?
C24 O3 1.246(7) . ?
N1 S1 1.590(10) . ?
N2 S1 1.598(11) . ?
N3A Zn1 2.06(4) . ?
O1 Zn1 2.026(4) . ?
O2 Zn2 2.027(4) . ?
O3 Zn1 2.027(4) 3_445 ?
O4 Zn2 2.028(4) 3_445 ?
Zn1 O1 2.025(4) 6_565 ?
Zn1 N3B 2.03(3) . ?
Zn1 O3 2.027(4) 3 ?
Zn1 O3 2.027(4) 8 ?
Zn1 Zn2 2.9150(12) . ?
Zn2 O2 2.027(4) 6_565 ?
Zn2 O4 2.028(4) 3 ?
Zn2 O4 2.028(4) 8 ?
C7B N3B 1.28(5) . ?
C7B C8B 1.38(3) . ?
C8B C9B 1.44(7) . ?
C9B C10B 1.44(8) . ?
C10B C11B 1.38(4) . ?
C11B N3B 1.38(5) . ?
C12B N4B 1.340(10) . ?
C12B C13B 1.349(10) . ?
C13B C14B 1.348(10) . ?
C14B C15B 1.351(10) . ?
C15B C16B 1.350(10) . ?
C16B N4B 1.341(11) . ?
